data_7000310
loop_
_publ_author_name
'Al-Karawi, Ahmed Jasim M.'
'Clegg, William'
'Harrington, Ross W.'
'Henderson, Richard A.'

_publ_section_title
;
 Synthetic, structural and kinetic studies on the binding of
 cyclohexane-1,2-bis(4-methyl-3-thiosemicarbazone) to divalent metal
 ions (Co, Ni, Cu, Zn or Cd)
;
_journal_issue 3
_journal_name_full 'Dalton Transactions'
_journal_page_first 564
_journal_page_last 570
_journal_paper_doi 10.1039/b814852j
_journal_year 2009
_chemical_formula_moiety 'C10 H18 Cl N6 S2 Zn +, Cl -, C2 H3 N'
_chemical_formula_sum 'C12 H21 Cl2 N7 S2 Zn'
_chemical_formula_weight 463.75
_chemical_name_systematic
;
?
;
_space_group_IT_number 14
_symmetry_cell_setting monoclinic
_symmetry_space_group_name_Hall '-P 2yn'
_symmetry_space_group_name_H-M 'P 1 21/n 1'
_atom_sites_solution_hydrogens geom
_atom_sites_solution_primary direct
_atom_sites_solution_secondary difmap
_audit_creation_method SHELXL-97
_cell_angle_alpha 90.00
_cell_angle_beta 100.0840(19)
_cell_angle_gamma 90.00
_cell_formula_units_Z 4
_cell_length_a 11.9205(11)
_cell_length_b 7.8966(7)
_cell_length_c 20.2112(18)
_cell_measurement_reflns_used 7762
_cell_measurement_temperature 150(2)
_cell_measurement_theta_max 28.3
_cell_measurement_theta_min 2.0
_cell_volume 1873.1(3)
_computing_cell_refinement 'Bruker SAINT'
_computing_data_collection 'Bruker SMART'
_computing_data_reduction 'Bruker SAINT'
_computing_molecular_graphics 'Bruker SHELXTL'
_computing_publication_material 'Bruker SHELXTL and local programs'
_computing_structure_refinement 'Bruker SHELXTL'
_computing_structure_solution 'Bruker SHELXTL'
_diffrn_ambient_temperature 150(2)
_diffrn_measured_fraction_theta_full 0.974
_diffrn_measured_fraction_theta_max 0.974
_diffrn_measurement_device_type 'Bruker SMART 1K CCD diffractometer'
_diffrn_measurement_method 'thin-slice \w scans'
_diffrn_radiation_monochromator graphite
_diffrn_radiation_source 'sealed tube'
_diffrn_radiation_type MoK\a
_diffrn_radiation_wavelength 0.71073
_diffrn_reflns_av_R_equivalents 0.0000
_diffrn_reflns_av_sigmaI/netI 0.0705
_diffrn_reflns_limit_h_max 15
_diffrn_reflns_limit_h_min -15
_diffrn_reflns_limit_k_max 10
_diffrn_reflns_limit_k_min -10
_diffrn_reflns_limit_l_max 26
_diffrn_reflns_limit_l_min -27
_diffrn_reflns_number 28239
_diffrn_reflns_theta_full 28.34
_diffrn_reflns_theta_max 28.34
_diffrn_reflns_theta_min 2.05
_diffrn_standards_number 0
_exptl_absorpt_coefficient_mu 1.830
_exptl_absorpt_correction_T_max 0.982
_exptl_absorpt_correction_T_min 0.678
_exptl_absorpt_correction_type multi-scan
_exptl_absorpt_process_details SADABS
_exptl_crystal_colour yellow
_exptl_crystal_density_diffrn 1.644
_exptl_crystal_density_method 'not measured'
_exptl_crystal_description needle
_exptl_crystal_F_000 952
_exptl_crystal_size_max 0.23
_exptl_crystal_size_mid 0.08
_exptl_crystal_size_min 0.01
_refine_diff_density_max 0.753
_refine_diff_density_min -0.647
_refine_diff_density_rms 0.146
_refine_ls_extinction_method none
_refine_ls_goodness_of_fit_ref 1.061
_refine_ls_hydrogen_treatment mixed
_refine_ls_matrix_type full
_refine_ls_number_parameters 237
_refine_ls_number_reflns 28239
_refine_ls_number_restraints 0
_refine_ls_restrained_S_all 1.061
_refine_ls_R_factor_all 0.0977
_refine_ls_R_factor_gt 0.0537
_refine_ls_shift/su_max 0.001
_refine_ls_shift/su_mean 0.000
_refine_ls_structure_factor_coef Fsqd
_refine_ls_weighting_details 'calc w=1/[\s^2^(Fo^2^)+(0.0316P)^2^+2.9534P] where P=(Fo^2^+2Fc^2^)/3'
_refine_ls_weighting_scheme calc
_refine_ls_wR_factor_gt 0.0961
_refine_ls_wR_factor_ref 0.1130
_reflns_number_gt 19177
_reflns_number_total 28239
_reflns_threshold_expression I>2\s(I)
_cod_data_source_file b814852j.txt
_cod_data_source_block rah130_Zn_complex
_cod_original_sg_symbol_H-M 'P 21/n'
_cod_database_code 7000310

loop_
_symmetry_equiv_pos_as_xyz
'x, y, z'
'-x+1/2, y+1/2, -z+1/2'
'-x, -y, -z'
'x-1/2, -y-1/2, z-1/2'

loop_
_atom_site_label
_atom_site_type_symbol
_atom_site_fract_x
_atom_site_fract_y
_atom_site_fract_z
_atom_site_U_iso_or_equiv
_atom_site_adp_type
_atom_site_occupancy
_atom_site_symmetry_multiplicity
_atom_site_calc_flag
_atom_site_refinement_flags
_atom_site_disorder_assembly
_atom_site_disorder_group
Zn Zn 0.318772(17) 0.69403(3) 0.505713(11) 0.01536(6) Uani 1 1 d . . .
Cl1 Cl 0.22537(4) 0.94695(6) 0.50790(3) 0.02076(11) Uani 1 1 d . . .
Cl2 Cl 0.26220(4) 0.46209(7) 0.78670(3) 0.02609(12) Uani 1 1 d . . .
S1 S 0.19640(4) 0.46319(6) 0.51684(2) 0.01836(11) Uani 1 1 d . . .
S2 S 0.38354(4) 0.67242(6) 0.40053(2) 0.01956(11) Uani 1 1 d . . .
N1 N 0.14916(14) 0.3695(2) 0.63502(9) 0.0192(4) Uani 1 1 d . . .
H1 H 0.1682(17) 0.371(3) 0.6768(11) 0.028(6) Uiso 1 1 d . . .
N2 N 0.29131(13) 0.5636(2) 0.64219(9) 0.0179(4) Uani 1 1 d . . .
H2 H 0.2924(16) 0.574(2) 0.6857(11) 0.026(6) Uiso 1 1 d . . .
N3 N 0.36795(12) 0.64515(18) 0.61167(8) 0.0154(3) Uani 1 1 d . . .
N4 N 0.49274(12) 0.77341(18) 0.53655(8) 0.0159(3) Uani 1 1 d . . .
N5 N 0.55515(14) 0.8139(2) 0.48806(8) 0.0189(4) Uani 1 1 d . . .
H5 H 0.6122(19) 0.866(3) 0.4965(11) 0.036(7) Uiso 1 1 d . . .
N6 N 0.57207(14) 0.8185(2) 0.37732(9) 0.0212(4) Uani 1 1 d . . .
H6 H 0.6297(16) 0.871(2) 0.3898(10) 0.016(6) Uiso 1 1 d . . .
N7 N 0.10726(16) 0.4476(3) 0.34231(10) 0.0386(5) Uani 1 1 d . . .
C1 C 0.05970(16) 0.2563(2) 0.60232(10) 0.0217(5) Uani 1 1 d . . .
H1A H 0.0209 0.2050 0.6363 0.033 Uiso 1 1 calc R . .
H1B H 0.0935 0.1670 0.5784 0.033 Uiso 1 1 calc R . .
H1C H 0.0046 0.3207 0.5703 0.033 Uiso 1 1 calc R . .
C2 C 0.21232(14) 0.4644(2) 0.60254(10) 0.0151(4) Uani 1 1 d . . .
C3 C 0.46102(15) 0.7108(2) 0.64436(9) 0.0166(4) Uani 1 1 d . . .
C4 C 0.49944(15) 0.7150(3) 0.71886(9) 0.0201(4) Uani 1 1 d . . .
H4A H 0.4634 0.6207 0.7397 0.024 Uiso 1 1 calc R . .
H4B H 0.4750 0.8227 0.7370 0.024 Uiso 1 1 calc R . .
C5 C 0.62865(16) 0.6992(3) 0.73681(10) 0.0249(5) Uani 1 1 d . . .
H5A H 0.6525 0.7076 0.7861 0.030 Uiso 1 1 calc R . .
H5B H 0.6526 0.5870 0.7224 0.030 Uiso 1 1 calc R . .
C6 C 0.68578(16) 0.8369(3) 0.70301(10) 0.0237(5) Uani 1 1 d . . .
H6A H 0.7693 0.8290 0.7178 0.028 Uiso 1 1 calc R . .
H6B H 0.6607 0.9486 0.7172 0.028 Uiso 1 1 calc R . .
C7 C 0.65821(15) 0.8248(3) 0.62617(10) 0.0223(4) Uani 1 1 d . . .
H7A H 0.6750 0.9353 0.6069 0.027 Uiso 1 1 calc R . .
H7B H 0.7089 0.7393 0.6110 0.027 Uiso 1 1 calc R . .
C8 C 0.53700(15) 0.7782(2) 0.59910(10) 0.0165(4) Uani 1 1 d . . .
C9 C 0.51078(15) 0.7744(2) 0.42317(10) 0.0171(4) Uani 1 1 d . . .
C10 C 0.54016(17) 0.7787(3) 0.30621(10) 0.0258(5) Uani 1 1 d . . .
H10A H 0.6040 0.8043 0.2832 0.039 Uiso 1 1 calc R . .
H10B H 0.4739 0.8468 0.2866 0.039 Uiso 1 1 calc R . .
H10C H 0.5210 0.6582 0.3009 0.039 Uiso 1 1 calc R . .
C11 C -0.00025(18) 0.2182(3) 0.39832(12) 0.0373(6) Uani 1 1 d . . .
H11A H 0.0537 0.1298 0.4171 0.056 Uiso 1 1 calc R . .
H11B H -0.0608 0.1682 0.3650 0.056 Uiso 1 1 calc R . .
H11C H -0.0337 0.2698 0.4344 0.056 Uiso 1 1 calc R . .
C12 C 0.05931(18) 0.3476(3) 0.36624(11) 0.0273(5) Uani 1 1 d . . .

loop_
_atom_site_aniso_label
_atom_site_aniso_U_11
_atom_site_aniso_U_22
_atom_site_aniso_U_33
_atom_site_aniso_U_23
_atom_site_aniso_U_13
_atom_site_aniso_U_12
Zn 0.01335(11) 0.01651(12) 0.01551(12) 0.00093(10) 0.00052(8) -0.00013(9)
Cl1 0.0167(2) 0.0191(3) 0.0268(3) 0.0011(2) 0.0045(2) 0.00228(19)
Cl2 0.0265(3) 0.0322(3) 0.0189(3) 0.0020(2) 0.0020(2) 0.0000(2)
S1 0.0211(3) 0.0191(3) 0.0141(3) -0.0005(2) 0.0009(2) -0.0043(2)
S2 0.0181(2) 0.0227(3) 0.0181(3) -0.0033(2) 0.00383(19) -0.0039(2)
N1 0.0189(9) 0.0236(10) 0.0142(10) 0.0039(7) 0.0004(7) -0.0022(7)
N2 0.0174(8) 0.0228(10) 0.0126(9) -0.0009(7) 0.0000(7) -0.0027(7)
N3 0.0128(8) 0.0164(9) 0.0167(9) 0.0002(7) 0.0019(6) -0.0002(6)
N4 0.0148(8) 0.0156(9) 0.0173(9) 0.0012(7) 0.0024(7) 0.0009(6)
N5 0.0141(8) 0.0228(9) 0.0198(9) -0.0020(8) 0.0028(7) -0.0040(8)
N6 0.0165(9) 0.0238(10) 0.0238(10) -0.0013(8) 0.0049(7) -0.0043(8)
N7 0.0383(12) 0.0491(14) 0.0287(12) 0.0070(10) 0.0069(10) 0.0086(10)
C1 0.0206(10) 0.0222(11) 0.0221(11) 0.0007(9) 0.0035(9) -0.0052(8)
C2 0.0116(9) 0.0144(10) 0.0189(11) -0.0001(8) 0.0015(8) 0.0019(7)
C3 0.0182(9) 0.0121(10) 0.0181(10) 0.0012(8) -0.0002(8) 0.0047(8)
C4 0.0205(10) 0.0216(11) 0.0164(10) -0.0010(9) -0.0015(8) -0.0005(8)
C5 0.0218(10) 0.0269(11) 0.0217(11) -0.0022(10) -0.0078(8) 0.0041(9)
C6 0.0152(10) 0.0268(12) 0.0263(12) -0.0074(9) -0.0036(8) 0.0013(8)
C7 0.0143(9) 0.0258(12) 0.0254(11) -0.0028(9) 0.0000(8) -0.0011(8)
C8 0.0161(9) 0.0130(10) 0.0193(11) -0.0012(8) 0.0001(8) 0.0033(7)
C9 0.0169(10) 0.0125(10) 0.0220(11) 0.0014(8) 0.0036(8) 0.0063(7)
C10 0.0281(11) 0.0297(13) 0.0209(12) 0.0002(9) 0.0075(9) 0.0004(9)
C11 0.0288(12) 0.0349(14) 0.0437(15) -0.0012(12) -0.0066(11) -0.0085(10)
C12 0.0231(11) 0.0369(15) 0.0201(12) -0.0074(10) -0.0015(9) 0.0086(10)

loop_
_atom_type_symbol
_atom_type_description
_atom_type_scat_dispersion_real
_atom_type_scat_dispersion_imag
_atom_type_scat_source
C C 0.0033 0.0016 'International Tables Vol C Tables 4.2.6.8 and 6.1.1.4'
H H 0.0000 0.0000 'International Tables Vol C Tables 4.2.6.8 and 6.1.1.4'
N N 0.0061 0.0033 'International Tables Vol C Tables 4.2.6.8 and 6.1.1.4'
S S 0.1246 0.1234 'International Tables Vol C Tables 4.2.6.8 and 6.1.1.4'
Cl Cl 0.1484 0.1585 'International Tables Vol C Tables 4.2.6.8 and 6.1.1.4'
Zn Zn 0.2839 1.4301 'International Tables Vol C Tables 4.2.6.8 and 6.1.1.4'

loop_
_geom_angle_atom_site_label_1
_geom_angle_atom_site_label_2
_geom_angle_atom_site_label_3
_geom_angle
_geom_angle_site_symmetry_1
_geom_angle_site_symmetry_3
_geom_angle_publ_flag
Cl1 Zn S1 111.06(2) . . ?
Cl1 Zn S2 108.239(19) . . ?
Cl1 Zn N3 100.70(4) . . ?
Cl1 Zn N4 100.81(4) . . ?
S1 Zn S2 109.231(19) . . ?
S1 Zn N3 80.37(4) . . ?
S1 Zn N4 140.78(4) . . ?
S2 Zn N3 142.85(4) . . ?
S2 Zn N4 80.42(4) . . ?
N3 Zn N4 71.55(6) . . ?
Zn S1 C2 97.51(6) . . ?
Zn S2 C9 97.94(7) . . ?
H1 N1 C1 120.9(15) . . ?
H1 N1 C2 114.7(15) . . ?
C1 N1 C2 124.05(18) . . ?
H2 N2 N3 121.1(13) . . ?
H2 N2 C2 121.8(13) . . ?
N3 N2 C2 117.10(16) . . ?
Zn N3 N2 116.81(11) . . ?
Zn N3 C3 119.67(13) . . ?
N2 N3 C3 122.99(16) . . ?
Zn N4 N5 118.55(12) . . ?
Zn N4 C8 120.23(13) . . ?
N5 N4 C8 121.19(16) . . ?
N4 N5 H5 121.7(17) . . ?
N4 N5 C9 117.93(16) . . ?
H5 N5 C9 120.2(17) . . ?
H6 N6 C9 117.5(14) . . ?
H6 N6 C10 118.8(14) . . ?
C9 N6 C10 123.65(17) . . ?
N1 C1 H1A 109.5 . . ?
N1 C1 H1B 109.5 . . ?
N1 C1 H1C 109.5 . . ?
H1A C1 H1B 109.5 . . ?
H1A C1 H1C 109.5 . . ?
H1B C1 H1C 109.5 . . ?
S1 C2 N1 122.03(15) . . ?
S1 C2 N2 122.61(14) . . ?
N1 C2 N2 115.36(18) . . ?
N3 C3 C4 127.31(17) . . ?
N3 C3 C8 112.77(16) . . ?
C4 C3 C8 119.82(16) . . ?
C3 C4 H4A 109.5 . . ?
C3 C4 H4B 109.5 . . ?
C3 C4 C5 110.88(16) . . ?
H4A C4 H4B 108.1 . . ?
H4A C4 C5 109.5 . . ?
H4B C4 C5 109.5 . . ?
C4 C5 H5A 109.5 . . ?
C4 C5 H5B 109.5 . . ?
C4 C5 C6 110.53(16) . . ?
H5A C5 H5B 108.1 . . ?
H5A C5 C6 109.5 . . ?
H5B C5 C6 109.5 . . ?
C5 C6 H6A 109.1 . . ?
C5 C6 H6B 109.1 . . ?
C5 C6 C7 112.35(16) . . ?
H6A C6 H6B 107.9 . . ?
H6A C6 C7 109.1 . . ?
H6B C6 C7 109.1 . . ?
C6 C7 H7A 108.7 . . ?
C6 C7 H7B 108.7 . . ?
C6 C7 C8 114.02(16) . . ?
H7A C7 H7B 107.6 . . ?
H7A C7 C8 108.7 . . ?
H7B C7 C8 108.7 . . ?
N4 C8 C3 113.85(16) . . ?
N4 C8 C7 124.83(18) . . ?
C3 C8 C7 120.88(16) . . ?
S2 C9 N5 122.89(15) . . ?
S2 C9 N6 120.66(15) . . ?
N5 C9 N6 116.45(17) . . ?
N6 C10 H10A 109.5 . . ?
N6 C10 H10B 109.5 . . ?
N6 C10 H10C 109.5 . . ?
H10A C10 H10B 109.5 . . ?
H10A C10 H10C 109.5 . . ?
H10B C10 H10C 109.5 . . ?
H11A C11 H11B 109.5 . . ?
H11A C11 H11C 109.5 . . ?
H11A C11 C12 109.5 . . ?
H11B C11 H11C 109.5 . . ?
H11B C11 C12 109.5 . . ?
H11C C11 C12 109.5 . . ?
N7 C12 C11 178.7(2) . . ?

loop_
_geom_bond_atom_site_label_1
_geom_bond_atom_site_label_2
_geom_bond_distance
_geom_bond_site_symmetry_2
_geom_bond_publ_flag
Zn Cl1 2.2908(5) . ?
Zn S1 2.3698(5) . ?
Zn S2 2.3915(6) . ?
Zn N3 2.1539(16) . ?
Zn N4 2.1516(15) . ?
S1 C2 1.709(2) . ?
S2 C9 1.7074(19) . ?
N1 H1 0.84(2) . ?
N1 C1 1.458(2) . ?
N1 C2 1.316(2) . ?
N2 H2 0.88(2) . ?
N2 N3 1.352(2) . ?
N2 C2 1.370(2) . ?
N3 C3 1.296(2) . ?
N4 N5 1.368(2) . ?
N4 C8 1.282(2) . ?
N5 H5 0.79(2) . ?
N5 C9 1.362(2) . ?
N6 H6 0.806(19) . ?
N6 C9 1.323(2) . ?
N6 C10 1.455(2) . ?
N7 C12 1.132(3) . ?
C1 H1A 0.980 . ?
C1 H1B 0.980 . ?
C1 H1C 0.980 . ?
C3 C4 1.495(3) . ?
C3 C8 1.494(3) . ?
C4 H4A 0.990 . ?
C4 H4B 0.990 . ?
C4 C5 1.524(3) . ?
C5 H5A 0.990 . ?
C5 H5B 0.990 . ?
C5 C6 1.509(3) . ?
C6 H6A 0.990 . ?
C6 H6B 0.990 . ?
C6 C7 1.533(3) . ?
C7 H7A 0.990 . ?
C7 H7B 0.990 . ?
C7 C8 1.499(2) . ?
C10 H10A 0.980 . ?
C10 H10B 0.980 . ?
C10 H10C 0.980 . ?
C11 H11A 0.980 . ?
C11 H11B 0.980 . ?
C11 H11C 0.980 . ?
C11 C12 1.459(3) . ?

loop_
_geom_hbond_atom_site_label_D
_geom_hbond_atom_site_label_H
_geom_hbond_atom_site_label_A
_geom_hbond_distance_DH
_geom_hbond_distance_HA
_geom_hbond_distance_DA
_geom_hbond_angle_DHA
_geom_hbond_site_symmetry_A
N1 H1 Cl2 0.84(2) 2.42(2) 3.2096(19) 159.1(19) .
N2 H2 Cl2 0.88(2) 2.31(2) 3.1063(18) 150.2(17) .
N5 H5 Cl1 0.79(2) 2.45(2) 3.2163(18) 165(2) 3_676
N6 H6 Cl1 0.806(19) 2.841(19) 3.5612(18) 150.0(18) 3_676

loop_
_geom_torsion_atom_site_label_1
_geom_torsion_atom_site_label_2
_geom_torsion_atom_site_label_3
_geom_torsion_atom_site_label_4
_geom_torsion
_geom_torsion_site_symmetry_1
_geom_torsion_site_symmetry_2
_geom_torsion_site_symmetry_3
_geom_torsion_site_symmetry_4
_geom_torsion_publ_flag
Cl1 Zn S1 C2 -83.58(6) . . . . ?
S2 Zn S1 C2 157.11(6) . . . . ?
N3 Zn S1 C2 14.27(7) . . . . ?
N4 Zn S1 C2 58.57(9) . . . . ?
Cl1 Zn S2 C9 87.10(6) . . . . ?
S1 Zn S2 C9 -151.85(6) . . . . ?
N3 Zn S2 C9 -52.24(9) . . . . ?
N4 Zn S2 C9 -11.21(7) . . . . ?
C2 N2 N3 Zn 24.3(2) . . . . ?
C2 N2 N3 C3 -164.05(17) . . . . ?
Cl1 Zn N3 N2 86.92(12) . . . . ?
Cl1 Zn N3 C3 -84.98(13) . . . . ?
S1 Zn N3 N2 -22.89(12) . . . . ?
S1 Zn N3 C3 165.21(14) . . . . ?
S2 Zn N3 N2 -132.11(11) . . . . ?
S2 Zn N3 C3 55.99(16) . . . . ?
N4 Zn N3 N2 -175.14(14) . . . . ?
N4 Zn N3 C3 12.96(13) . . . . ?
Cl1 Zn N4 N5 -93.18(13) . . . . ?
Cl1 Zn N4 C8 88.54(14) . . . . ?
S1 Zn N4 N5 122.48(12) . . . . ?
S1 Zn N4 C8 -55.80(17) . . . . ?
S2 Zn N4 N5 13.74(12) . . . . ?
S2 Zn N4 C8 -164.54(14) . . . . ?
N3 Zn N4 N5 169.03(14) . . . . ?
N3 Zn N4 C8 -9.25(13) . . . . ?
Zn N4 N5 C9 -11.0(2) . . . . ?
C8 N4 N5 C9 167.24(17) . . . . ?
C1 N1 C2 S1 -0.6(3) . . . . ?
C1 N1 C2 N2 179.44(16) . . . . ?
N3 N2 C2 S1 -8.7(2) . . . . ?
N3 N2 C2 N1 171.22(15) . . . . ?
Zn S1 C2 N1 171.53(15) . . . . ?
Zn S1 C2 N2 -8.51(16) . . . . ?
Zn N3 C3 C4 169.32(14) . . . . ?
Zn N3 C3 C8 -14.5(2) . . . . ?
N2 N3 C3 C4 -2.1(3) . . . . ?
N2 N3 C3 C8 174.16(15) . . . . ?
N3 C3 C4 C5 145.41(19) . . . . ?
C8 C3 C4 C5 -30.6(2) . . . . ?
C3 C4 C5 C6 56.6(2) . . . . ?
C4 C5 C6 C7 -62.7(2) . . . . ?
C5 C6 C7 C8 39.8(2) . . . . ?
Zn N4 C8 C3 5.1(2) . . . . ?
Zn N4 C8 C7 177.52(14) . . . . ?
N5 N4 C8 C3 -173.15(15) . . . . ?
N5 N4 C8 C7 -0.7(3) . . . . ?
N3 C3 C8 N4 6.0(2) . . . . ?
N3 C3 C8 C7 -166.78(16) . . . . ?
C4 C3 C8 N4 -177.49(16) . . . . ?
C4 C3 C8 C7 9.8(3) . . . . ?
C6 C7 C8 N4 174.44(18) . . . . ?
C6 C7 C8 C3 -13.6(3) . . . . ?
C10 N6 C9 S2 -2.7(3) . . . . ?
C10 N6 C9 N5 176.86(17) . . . . ?
N4 N5 C9 S2 -1.8(2) . . . . ?
N4 N5 C9 N6 178.58(16) . . . . ?
Zn S2 C9 N5 11.11(16) . . . . ?
Zn S2 C9 N6 -169.31(14) . . . . ?
